data_4514357
loop_
_publ_author_name
'Arokianathar, Jude N.'
'Frost, Aileen B.'
'Slawin, Alexandra M. Z.'
'Stead, Darren'
'Smith, Andrew D.'

_publ_section_title
;
 Isothiourea-Catalyzed Enantioselective Addition of 4-Nitrophenyl Esters
 to Iminium Ions
;
_journal_issue 2
_journal_name_full 'ACS Catalysis'
_journal_page_first 1153
_journal_paper_doi 10.1021/acscatal.7b02697
_journal_volume 8
_journal_year 2018
_chemical_formula_moiety 'C30 H27 Br N2 O'
_chemical_formula_sum 'C30 H27 Br N2 O'
_chemical_formula_weight 511.46
_space_group_crystal_system orthorhombic
_space_group_IT_number 61
_space_group_name_Hall '-P 2ac 2ab'
_space_group_name_H-M_alt 'P b c a'
_symmetry_space_group_name_Hall '-P 2ac 2ab'
_symmetry_space_group_name_H-M 'P b c a'
_atom_sites_solution_hydrogens geom
_atom_sites_solution_primary direct
_atom_sites_solution_secondary difmap
_audit_creation_date 2017-06-06
_audit_creation_method 'by CrystalStructure 4.2'
_cell_angle_alpha 90.0000
_cell_angle_beta 90.0000
_cell_angle_gamma 90.0000
_cell_formula_units_Z 8
_cell_length_a 9.92477(6)
_cell_length_b 18.17070(13)
_cell_length_c 27.05310(16)
_cell_measurement_reflns_used 34737
_cell_measurement_temperature 125
_cell_measurement_theta_max 75.20
_cell_measurement_theta_min 3.25
_cell_volume 4878.76(5)
_computing_cell_refinement 'CrysAlisPro 1.171.39.8d (Rigaku OD, 2015)'
_computing_data_collection 'CrysAlisPro 1.171.39.8d (Rigaku OD, 2015)'
_computing_data_reduction 'CrysAlisPro 1.171.39.8d (Rigaku OD, 2015)'
_computing_molecular_graphics 'CrystalStructure 4.2'
_computing_publication_material 'CrystalStructure 4.2 (Rigaku, 2015)'
_computing_structure_refinement 'SHELXL Version 2014/7 (Sheldrick, 2008)'
_computing_structure_solution 'SIR2011 (Burla, et al., 2012)'
_diffrn_ambient_temperature 125
_diffrn_detector_area_resol_mean 5.811
_diffrn_measured_fraction_theta_full 1.000
_diffrn_measured_fraction_theta_max 0.992
_diffrn_measurement_device_type 'Rigaku XtaLAB P200'
_diffrn_measurement_method \w
_diffrn_radiation_type 'Cu K\a'
_diffrn_radiation_wavelength 1.54187
_diffrn_reflns_av_R_equivalents 0.0243
_diffrn_reflns_Laue_measured_fraction_full 1.000
_diffrn_reflns_Laue_measured_fraction_max 0.992
_diffrn_reflns_limit_h_max 11
_diffrn_reflns_limit_h_min -12
_diffrn_reflns_limit_k_max 21
_diffrn_reflns_limit_k_min -22
_diffrn_reflns_limit_l_max 33
_diffrn_reflns_limit_l_min -33
_diffrn_reflns_number 55345
_diffrn_reflns_point_group_measured_fraction_full 1.000
_diffrn_reflns_point_group_measured_fraction_max 0.992
_diffrn_reflns_theta_full 67.687
_diffrn_reflns_theta_max 75.499
_diffrn_reflns_theta_min 3.267
_diffrn_standards_number 0
_exptl_absorpt_coefficient_mu 2.488
_exptl_absorpt_correction_T_max 0.928
_exptl_absorpt_correction_T_min 0.523
_exptl_absorpt_correction_type multi-scan
_exptl_absorpt_process_details
;
CrysAlisPro 1.171.39.8d (Rigaku Oxford Diffraction, 2015)
Empirical absorption correction using spherical harmonics,
 implemented in SCALE3 ABSPACK scaling algorithm.
;
_exptl_crystal_colour colourless
_exptl_crystal_density_diffrn 1.393
_exptl_crystal_density_method 'not measured'
_exptl_crystal_description prism
_exptl_crystal_F_000 2112.00
_exptl_crystal_size_max 0.180
_exptl_crystal_size_mid 0.030
_exptl_crystal_size_min 0.030
_refine_diff_density_max 0.26
_refine_diff_density_min -0.53
_refine_ls_extinction_method none
_refine_ls_goodness_of_fit_ref 1.054
_refine_ls_hydrogen_treatment mixed
_refine_ls_number_parameters 311
_refine_ls_number_reflns 5024
_refine_ls_number_restraints 1
_refine_ls_R_factor_all 0.0281
_refine_ls_R_factor_gt 0.0272
_refine_ls_shift/su_max 0.001
_refine_ls_structure_factor_coef Fsqd
_refine_ls_weighting_details 'w = 1/[\s^2^(Fo^2^)+(0.0438P)^2^+1.5519P] where P=(Fo^2^+2Fc^2^)/3'
_refine_ls_weighting_scheme calc
_refine_ls_wR_factor_gt 0.0785
_refine_ls_wR_factor_ref 0.0793
_reflns_Friedel_coverage 0.000
_reflns_number_gt 4775
_reflns_number_total 5024
_reflns_threshold_expression F^2^>2.0\s(F^2^)
_cod_data_source_file cs7b02697_si_003.cif
_cod_data_source_block 31minor
_cod_depositor_comments 'Adding full bibliography for 4514357--4514358.cif.'
_cod_database_code 4514357

loop_
_space_group_symop_id
_space_group_symop_operation_xyz
1 +X,+Y,+Z
2 1/2+X,1/2-Y,-Z
3 -X,1/2+Y,1/2-Z
4 1/2-X,-Y,1/2+Z
5 -X,-Y,-Z
6 -1/2-X,-1/2+Y,+Z
7 +X,-1/2-Y,-1/2+Z
8 -1/2+X,+Y,-1/2-Z

loop_
_atom_site_label
_atom_site_type_symbol
_atom_site_fract_x
_atom_site_fract_y
_atom_site_fract_z
_atom_site_U_iso_or_equiv
_atom_site_adp_type
_atom_site_occupancy
_atom_site_site_symmetry_order
_atom_site_calc_flag
_atom_site_refinement_flags_posn
_atom_site_refinement_flags_adp
Br1 Br 0.38995(2) 0.39565(2) 0.52648(2) 0.04939(8) Uani 1 1 d . .
O18 O 0.59679(9) 0.58981(6) 0.74043(4) 0.0411(2) Uani 1 1 d . .
N1 N 0.45983(10) 0.72404(6) 0.62519(4) 0.0355(2) Uani 1 1 d . .
N19 N 0.38482(10) 0.56005(6) 0.76422(4) 0.0337(2) Uani 1 1 d D .
C2 C 0.48990(12) 0.70453(7) 0.67657(5) 0.0343(3) Uani 1 1 d . .
H2 H 0.5884 0.6936 0.6790 0.041 Uiso 1 1 calc R U
C3 C 0.45756(13) 0.76588(7) 0.71297(6) 0.0374(3) Uani 1 1 d . .
C4 C 0.51042(14) 0.76442(9) 0.76079(6) 0.0448(3) Uani 1 1 d . .
H4 H 0.5711 0.7263 0.7700 0.054 Uiso 1 1 calc R U
C5 C 0.47552(16) 0.81782(10) 0.79504(7) 0.0531(4) Uani 1 1 d . .
H5 H 0.5121 0.8162 0.8275 0.064 Uiso 1 1 calc R U
C6 C 0.38726(16) 0.87362(10) 0.78193(8) 0.0551(4) Uani 1 1 d . .
H6 H 0.3626 0.9101 0.8054 0.066 Uiso 1 1 calc R U
C7 C 0.33534(16) 0.87594(8) 0.73463(7) 0.0493(4) Uani 1 1 d . .
H7 H 0.2750 0.9144 0.7258 0.059 Uiso 1 1 calc R U
C8 C 0.36959(14) 0.82298(8) 0.69942(6) 0.0411(3) Uani 1 1 d . .
C9 C 0.31691(14) 0.82883(8) 0.64739(6) 0.0448(3) Uani 1 1 d . .
H9A H 0.3702 0.8660 0.6291 0.054 Uiso 1 1 calc R U
H9B H 0.2222 0.8458 0.6483 0.054 Uiso 1 1 calc R U
C10 C 0.32416(13) 0.75576(8) 0.62010(6) 0.0412(3) Uani 1 1 d . .
H10A H 0.2566 0.7213 0.6339 0.049 Uiso 1 1 calc R U
H10B H 0.3033 0.7634 0.5847 0.049 Uiso 1 1 calc R U
C11 C 0.56114(13) 0.75908(7) 0.59703(5) 0.0342(3) Uani 1 1 d . .
C12 C 0.68060(13) 0.78628(7) 0.61718(5) 0.0351(3) Uani 1 1 d . .
H12 H 0.6964 0.7825 0.6517 0.042 Uiso 1 1 calc R U
C13 C 0.77676(14) 0.81901(7) 0.58685(6) 0.0391(3) Uani 1 1 d . .
H13 H 0.8579 0.8370 0.6010 0.047 Uiso 1 1 calc R U
C14 C 0.75644(15) 0.82576(8) 0.53646(6) 0.0426(3) Uani 1 1 d . .
H14 H 0.8222 0.8487 0.5161 0.051 Uiso 1 1 calc R U
C15 C 0.63833(17) 0.79839(9) 0.51625(6) 0.0462(3) Uani 1 1 d . .
H15 H 0.6233 0.8023 0.4817 0.055 Uiso 1 1 calc R U
C16 C 0.54241(15) 0.76559(8) 0.54583(6) 0.0432(3) Uani 1 1 d . .
H16 H 0.4622 0.7471 0.5313 0.052 Uiso 1 1 calc R U
C17 C 0.41110(12) 0.63326(7) 0.69024(5) 0.0334(3) Uani 1 1 d . .
H17 H 0.3164 0.6471 0.6988 0.040 Uiso 1 1 calc R U
C18 C 0.47338(12) 0.59379(7) 0.73458(5) 0.0335(3) Uani 1 1 d . .
C20 C 0.42626(14) 0.50945(7) 0.80278(5) 0.0356(3) Uani 1 1 d . .
H20A H 0.5216 0.4958 0.7970 0.043 Uiso 1 1 calc R U
H20B H 0.3717 0.4640 0.7999 0.043 Uiso 1 1 calc R U
C21 C 0.41298(12) 0.53854(7) 0.85481(5) 0.0325(3) Uani 1 1 d . .
C22 C 0.41644(15) 0.61325(8) 0.86551(6) 0.0398(3) Uani 1 1 d . .
H22 H 0.4207 0.6481 0.8394 0.048 Uiso 1 1 calc R U
C23 C 0.41363(17) 0.63715(9) 0.91415(6) 0.0494(4) Uani 1 1 d . .
H23 H 0.4169 0.6883 0.9212 0.059 Uiso 1 1 calc R U
C24 C 0.40604(16) 0.58696(10) 0.95255(6) 0.0492(4) Uani 1 1 d . .
H24 H 0.4054 0.6036 0.9858 0.059 Uiso 1 1 calc R U
C25 C 0.39937(14) 0.51255(10) 0.94229(6) 0.0456(3) Uani 1 1 d . .
H25 H 0.3925 0.4780 0.9685 0.055 Uiso 1 1 calc R U
C26 C 0.40280(13) 0.48849(8) 0.89373(6) 0.0381(3) Uani 1 1 d . .
H26 H 0.3982 0.4373 0.8868 0.046 Uiso 1 1 calc R U
C27 C 0.40745(12) 0.57800(7) 0.64819(5) 0.0331(3) Uani 1 1 d . .
C28 C 0.28441(12) 0.55312(7) 0.63000(5) 0.0368(3) Uani 1 1 d . .
H28 H 0.2031 0.5726 0.6432 0.044 Uiso 1 1 calc R U
C29 C 0.27847(13) 0.50042(8) 0.59298(5) 0.0391(3) Uani 1 1 d . .
H29 H 0.1941 0.4841 0.5806 0.047 Uiso 1 1 calc R U
C30 C 0.39719(13) 0.47217(8) 0.57452(5) 0.0369(3) Uani 1 1 d . .
C31 C 0.52152(13) 0.49684(8) 0.59105(5) 0.0368(3) Uani 1 1 d . .
H31 H 0.6024 0.4776 0.5774 0.044 Uiso 1 1 calc R U
C32 C 0.52577(12) 0.54984(7) 0.62772(5) 0.0360(3) Uani 1 1 d . .
H32 H 0.6104 0.5673 0.6391 0.043 Uiso 1 1 calc R U
H19 H 0.2892(6) 0.5694(9) 0.7601(6) 0.049(5) Uiso 1 1 d D .

loop_
_atom_site_aniso_label
_atom_site_aniso_U_11
_atom_site_aniso_U_22
_atom_site_aniso_U_33
_atom_site_aniso_U_23
_atom_site_aniso_U_13
_atom_site_aniso_U_12
Br1 0.04189(11) 0.05733(13) 0.04894(12) -0.00964(7) -0.00583(6) -0.00002(6)
O18 0.0198(4) 0.0471(5) 0.0564(6) 0.0071(5) -0.0014(4) 0.0021(4)
N1 0.0241(5) 0.0353(5) 0.0472(6) 0.0051(5) -0.0024(4) 0.0004(4)
N19 0.0219(5) 0.0368(6) 0.0424(6) 0.0019(5) -0.0003(4) 0.0006(4)
C2 0.0223(5) 0.0337(6) 0.0468(7) 0.0039(5) -0.0008(5) -0.0001(5)
C3 0.0248(6) 0.0354(6) 0.0521(8) 0.0010(6) 0.0040(5) -0.0050(5)
C4 0.0296(6) 0.0484(8) 0.0565(9) -0.0033(6) -0.0002(6) -0.0056(6)
C5 0.0384(8) 0.0627(10) 0.0582(9) -0.0136(8) 0.0046(7) -0.0126(7)
C6 0.0449(9) 0.0465(9) 0.0738(12) -0.0149(8) 0.0194(8) -0.0113(7)
C7 0.0387(8) 0.0364(7) 0.0729(11) -0.0003(7) 0.0170(7) -0.0025(6)
C8 0.0281(6) 0.0338(7) 0.0613(9) 0.0039(6) 0.0104(6) -0.0030(5)
C9 0.0305(6) 0.0395(7) 0.0646(9) 0.0126(7) 0.0079(6) 0.0063(6)
C10 0.0247(6) 0.0419(7) 0.0572(8) 0.0107(6) -0.0027(6) 0.0008(5)
C11 0.0295(6) 0.0271(6) 0.0460(7) -0.0006(5) 0.0017(5) 0.0026(5)
C12 0.0302(6) 0.0304(6) 0.0448(7) 0.0006(5) 0.0014(5) 0.0015(5)
C13 0.0298(6) 0.0341(6) 0.0534(8) 0.0012(6) 0.0046(6) 0.0006(5)
C14 0.0385(7) 0.0386(7) 0.0509(8) 0.0035(6) 0.0124(6) 0.0050(6)
C15 0.0478(8) 0.0487(8) 0.0421(7) -0.0013(6) 0.0045(6) 0.0064(7)
C16 0.0389(7) 0.0447(8) 0.0461(8) -0.0047(6) -0.0017(6) -0.0004(6)
C17 0.0195(5) 0.0336(6) 0.0471(7) 0.0031(5) 0.0012(5) 0.0011(5)
C18 0.0222(6) 0.0326(6) 0.0457(7) 0.0000(5) -0.0005(5) 0.0008(5)
C20 0.0315(6) 0.0309(6) 0.0444(7) 0.0003(5) -0.0011(5) 0.0006(5)
C21 0.0184(5) 0.0341(6) 0.0450(7) 0.0011(5) -0.0002(5) 0.0015(4)
C22 0.0352(7) 0.0351(7) 0.0493(8) 0.0004(6) -0.0036(6) 0.0055(5)
C23 0.0486(8) 0.0420(8) 0.0575(9) -0.0094(7) -0.0063(7) 0.0108(7)
C24 0.0386(8) 0.0634(10) 0.0457(8) -0.0068(7) -0.0003(6) 0.0065(7)
C25 0.0336(7) 0.0571(9) 0.0462(8) 0.0078(7) 0.0015(6) -0.0038(6)
C26 0.0271(6) 0.0375(7) 0.0498(8) 0.0038(6) -0.0006(5) -0.0037(5)
C27 0.0234(6) 0.0311(6) 0.0448(7) 0.0066(5) 0.0000(5) 0.0002(5)
C28 0.0212(6) 0.0365(6) 0.0527(8) 0.0050(6) 0.0001(5) 0.0003(5)
C29 0.0259(6) 0.0404(7) 0.0511(8) 0.0048(6) -0.0048(5) -0.0033(5)
C30 0.0333(7) 0.0372(7) 0.0401(7) 0.0049(5) -0.0034(5) -0.0010(5)
C31 0.0258(6) 0.0397(7) 0.0449(7) 0.0038(5) 0.0018(5) 0.0023(5)
C32 0.0209(5) 0.0385(7) 0.0485(7) 0.0041(6) -0.0009(5) -0.0007(5)

loop_
_atom_type_symbol
_atom_type_description
_atom_type_scat_dispersion_real
_atom_type_scat_dispersion_imag
_atom_type_scat_source
C C 0.0181 0.0091
;
International Tables for Crystallography
(Vol. C, Tables 4.2.6.8 and 6.1.1.4)
;
H H 0.0000 0.0000
;
International Tables for Crystallography
(Vol. C, Table 6.1.1.4)
;
Br Br -0.6763 1.2805
;
International Tables for Crystallography
(Vol. C, Tables 4.2.6.8 and 6.1.1.4)
;
N N 0.0311 0.0180
;
International Tables for Crystallography
(Vol. C, Tables 4.2.6.8 and 6.1.1.4)
;
O O 0.0492 0.0322
;
International Tables for Crystallography
(Vol. C, Tables 4.2.6.8 and 6.1.1.4)
;

loop_
_geom_angle_atom_site_label_1
_geom_angle_atom_site_label_2
_geom_angle_atom_site_label_3
_geom_angle
C11 N1 C2 118.39(10)
C11 N1 C10 115.11(11)
C2 N1 C10 111.71(11)
C18 N19 C20 122.35(11)
C18 N19 H19 119.5(10)
C20 N19 H19 118.1(10)
N1 C2 C3 113.18(11)
N1 C2 C17 108.91(10)
C3 C2 C17 110.47(11)
N1 C2 H2 108.0
C3 C2 H2 108.0
C17 C2 H2 108.0
C4 C3 C8 119.29(14)
C4 C3 C2 120.43(12)
C8 C3 C2 120.23(13)
C5 C4 C3 120.83(15)
C5 C4 H4 119.6
C3 C4 H4 119.6
C4 C5 C6 119.94(17)
C4 C5 H5 120.0
C6 C5 H5 120.0
C7 C6 C5 119.70(16)
C7 C6 H6 120.2
C5 C6 H6 120.2
C6 C7 C8 121.38(16)
C6 C7 H7 119.3
C8 C7 H7 119.3
C7 C8 C3 118.85(15)
C7 C8 C9 120.31(14)
C3 C8 C9 120.80(13)
C8 C9 C10 112.06(12)
C8 C9 H9A 109.2
C10 C9 H9A 109.2
C8 C9 H9B 109.2
C10 C9 H9B 109.2
H9A C9 H9B 107.9
N1 C10 C9 109.87(11)
N1 C10 H10A 109.7
C9 C10 H10A 109.7
N1 C10 H10B 109.7
C9 C10 H10B 109.7
H10A C10 H10B 108.2
C12 C11 C16 117.94(13)
C12 C11 N1 123.62(12)
C16 C11 N1 118.42(12)
C13 C12 C11 120.23(13)
C13 C12 H12 119.9
C11 C12 H12 119.9
C14 C13 C12 121.25(13)
C14 C13 H13 119.4
C12 C13 H13 119.4
C13 C14 C15 118.69(14)
C13 C14 H14 120.7
C15 C14 H14 120.7
C16 C15 C14 120.68(15)
C16 C15 H15 119.7
C14 C15 H15 119.7
C15 C16 C11 121.20(14)
C15 C16 H16 119.4
C11 C16 H16 119.4
C27 C17 C18 106.71(10)
C27 C17 C2 112.59(11)
C18 C17 C2 111.93(10)
C27 C17 H17 108.5
C18 C17 H17 108.5
C2 C17 H17 108.5
O18 C18 N19 123.15(13)
O18 C18 C17 121.88(12)
N19 C18 C17 114.81(11)
N19 C20 C21 115.08(11)
N19 C20 H20A 108.5
C21 C20 H20A 108.5
N19 C20 H20B 108.5
C21 C20 H20B 108.5
H20A C20 H20B 107.5
C22 C21 C26 118.82(13)
C22 C21 C20 122.31(13)
C26 C21 C20 118.81(12)
C23 C22 C21 120.24(14)
C23 C22 H22 119.9
C21 C22 H22 119.9
C24 C23 C22 120.47(15)
C24 C23 H23 119.8
C22 C23 H23 119.8
C25 C24 C23 119.76(16)
C25 C24 H24 120.1
C23 C24 H24 120.1
C24 C25 C26 119.88(15)
C24 C25 H25 120.1
C26 C25 H25 120.1
C25 C26 C21 120.79(14)
C25 C26 H26 119.6
C21 C26 H26 119.6
C28 C27 C32 118.60(13)
C28 C27 C17 120.06(11)
C32 C27 C17 121.32(11)
C29 C28 C27 121.12(12)
C29 C28 H28 119.4
C27 C28 H28 119.4
C30 C29 C28 118.84(12)
C30 C29 H29 120.6
C28 C29 H29 120.6
C29 C30 C31 121.54(13)
C29 C30 Br1 119.13(10)
C31 C30 Br1 119.31(10)
C32 C31 C30 118.91(12)
C32 C31 H31 120.5
C30 C31 H31 120.5
C31 C32 C27 120.95(12)
C31 C32 H32 119.5
C27 C32 H32 119.5

loop_
_geom_bond_atom_site_label_1
_geom_bond_atom_site_label_2
_geom_bond_distance
Br1 C30 1.9044(15)
O18 C18 1.2371(16)
N1 C11 1.4130(17)
N1 C2 1.4653(17)
N1 C10 1.4711(17)
N19 C18 1.3384(17)
N19 C20 1.4500(17)
N19 H19 0.971(5)
C2 C3 1.5216(19)
C2 C17 1.5574(17)
C2 H2 1.0000
C3 C4 1.396(2)
C3 C8 1.405(2)
C4 C5 1.386(2)
C4 H4 0.9500
C5 C6 1.386(3)
C5 H5 0.9500
C6 C7 1.380(3)
C6 H6 0.9500
C7 C8 1.396(2)
C7 H7 0.9500
C8 C9 1.505(2)
C9 C10 1.521(2)
C9 H9A 0.9900
C9 H9B 0.9900
C10 H10A 0.9900
C10 H10B 0.9900
C11 C12 1.3954(19)
C11 C16 1.403(2)
C12 C13 1.3921(19)
C12 H12 0.9500
C13 C14 1.383(2)
C13 H13 0.9500
C14 C15 1.386(2)
C14 H14 0.9500
C15 C16 1.379(2)
C15 H15 0.9500
C16 H16 0.9500
C17 C27 1.518(2)
C17 C18 1.5283(18)
C17 H17 1.0000
C20 C21 1.5095(19)
C20 H20A 0.9900
C20 H20B 0.9900
C21 C22 1.3884(19)
C21 C26 1.395(2)
C22 C23 1.386(2)
C22 H22 0.9500
C23 C24 1.385(3)
C23 H23 0.9500
C24 C25 1.382(3)
C24 H24 0.9500
C25 C26 1.385(2)
C25 H25 0.9500
C26 H26 0.9500
C27 C28 1.3920(18)
C27 C32 1.3955(18)
C28 C29 1.387(2)
C28 H28 0.9500
C29 C30 1.3788(19)
C29 H29 0.9500
C30 C31 1.3870(19)
C31 C32 1.383(2)
C31 H31 0.9500
C32 H32 0.9500

loop_
_geom_hbond_atom_site_label_D
_geom_hbond_atom_site_label_H
_geom_hbond_atom_site_label_A
_geom_hbond_site_symmetry_A
_geom_hbond_distance_DA
_geom_hbond_distance_DH
_geom_hbond_distance_HA
_geom_hbond_angle_DHA
_geom_hbond_publ_flag
N19 H19 O18 8_557 2.9120(13) 0.970(7) 1.946(7) 173.7(15) no

loop_
_geom_torsion_atom_site_label_1
_geom_torsion_atom_site_label_2
_geom_torsion_atom_site_label_3
_geom_torsion_atom_site_label_4
_geom_torsion
C11 N1 C2 C3 88.69(13)
C10 N1 C2 C3 -48.56(14)
C11 N1 C2 C17 -148.02(11)
C10 N1 C2 C17 74.73(13)
N1 C2 C3 C4 -163.68(12)
C17 C2 C3 C4 73.89(15)
N1 C2 C3 C8 18.99(16)
C17 C2 C3 C8 -103.43(14)
C8 C3 C4 C5 1.0(2)
C2 C3 C4 C5 -176.35(13)
C3 C4 C5 C6 -0.1(2)
C4 C5 C6 C7 -0.5(2)
C5 C6 C7 C8 0.1(2)
C6 C7 C8 C3 0.8(2)
C6 C7 C8 C9 -177.01(14)
C4 C3 C8 C7 -1.3(2)
C2 C3 C8 C7 176.05(12)
C4 C3 C8 C9 176.46(13)
C2 C3 C8 C9 -6.19(19)
C7 C8 C9 C10 -160.65(13)
C3 C8 C9 C10 21.62(18)
C11 N1 C10 C9 -73.45(15)
C2 N1 C10 C9 65.29(14)
C8 C9 C10 N1 -49.96(15)
C2 N1 C11 C12 -10.11(18)
C10 N1 C11 C12 125.75(14)
C2 N1 C11 C16 168.43(12)
C10 N1 C11 C16 -55.70(16)
C16 C11 C12 C13 0.30(19)
N1 C11 C12 C13 178.86(12)
C11 C12 C13 C14 0.4(2)
C12 C13 C14 C15 -0.8(2)
C13 C14 C15 C16 0.5(2)
C14 C15 C16 C11 0.1(2)
C12 C11 C16 C15 -0.6(2)
N1 C11 C16 C15 -179.18(13)
N1 C2 C17 C27 38.83(14)
C3 C2 C17 C27 163.73(10)
N1 C2 C17 C18 159.05(10)
C3 C2 C17 C18 -76.05(13)
C20 N19 C18 O18 -6.7(2)
C20 N19 C18 C17 168.88(11)
C27 C17 C18 O18 84.99(15)
C2 C17 C18 O18 -38.61(18)
C27 C17 C18 N19 -90.64(13)
C2 C17 C18 N19 145.77(12)
C18 N19 C20 C21 107.40(14)
N19 C20 C21 C22 -25.69(18)
N19 C20 C21 C26 157.19(11)
C26 C21 C22 C23 1.8(2)
C20 C21 C22 C23 -175.33(13)
C21 C22 C23 C24 -0.6(2)
C22 C23 C24 C25 -0.9(2)
C23 C24 C25 C26 1.2(2)
C24 C25 C26 C21 0.0(2)
C22 C21 C26 C25 -1.51(19)
C20 C21 C26 C25 175.72(12)
C18 C17 C27 C28 113.90(13)
C2 C17 C27 C28 -122.92(13)
C18 C17 C27 C32 -64.64(15)
C2 C17 C27 C32 58.54(16)
C32 C27 C28 C29 1.2(2)
C17 C27 C28 C29 -177.35(12)
C27 C28 C29 C30 0.6(2)
C28 C29 C30 C31 -2.0(2)
C28 C29 C30 Br1 176.32(10)
C29 C30 C31 C32 1.5(2)
Br1 C30 C31 C32 -176.82(10)
C30 C31 C32 C27 0.4(2)
C28 C27 C32 C31 -1.7(2)
C17 C27 C32 C31 176.82(12)
